data_4313813
loop_
_publ_author_name
'Ashrafomolouk Asadi'
'Colin Eaborn'
'Peter B. Hitchcock'
'Margaret M. Meehan'
'J. David Smith'

_publ_section_title
;
 The Structure of Tri(cyclohexyl)tin Chloride between 108 and 298 K: A
 Compound in Which Molecular Dimensions Vary with Temperature
;
_journal_name_full 'Inorganic Chemistry'
_journal_page_first 4141
_journal_page_last 4146
_journal_paper_doi 10.1021/ic026272f
_journal_volume 42
_journal_year 2003
_chemical_compound_source 'synthesis as described'
_chemical_formula_moiety 'C18 H33 Cl1 Sn1'
_chemical_formula_sum 'C18 H33 Cl Sn'
_chemical_formula_weight 403.58
_chemical_name_common '[cy3SnCl]  at 198K '
_chemical_name_systematic
;
 ?
;
_space_group_IT_number 14
_symmetry_cell_setting monoclinic
_symmetry_Int_Tables_number 14
_symmetry_space_group_name_Hall '-P 2ybc'
_symmetry_space_group_name_H-M 'P 1 21/c 1'
_atom_sites_solution_hydrogens geom
_atom_sites_solution_primary direct
_atom_sites_solution_secondary difmap
_audit_conform_dict_location ftp://ftp.iucr.org/pub/cif_core.dic
_audit_conform_dict_name cif_core.dic
_audit_conform_dict_version 2.2
_audit_creation_date 2002-09-06T11:40:25-00:00
_audit_creation_method 'WinGX routine CIF_UPDATE'
_cell_angle_alpha 90
_cell_angle_beta 109.259(1)
_cell_angle_gamma 90
_cell_formula_units_Z 4
_cell_length_a 10.6669(3)
_cell_length_b 16.9776(4)
_cell_length_c 11.1303(3)
_cell_measurement_reflns_used 22304
_cell_measurement_temperature 198(2)
_cell_measurement_theta_max 27.878
_cell_measurement_theta_min 3.705
_cell_measurement_wavelength 0.71073
_cell_volume 1902.88(9)
_computing_cell_refinement 'HKL Scalepack (Otwinowski & Minor 1997)'
_computing_data_collection 'Collect (Nonius BV, 1997-2000)'
_computing_data_reduction 'HKL Denzo and Scalepack (Otwinowski & Minor 1997)'
_computing_molecular_graphics 'Ortep-3 for Windows (Farrugia, 1997)'
_computing_publication_material 'WinGX publication routines (Farrugia, 1999)'
_computing_structure_refinement 'SHELXL-97 (Sheldrick, 1997)'
_computing_structure_solution 'SHELXS-97 (Sheldrick, 1997)'
_diffrn_ambient_temperature 198(2)
_diffrn_measured_fraction_theta_full 0.993
_diffrn_measured_fraction_theta_max 0.993
_diffrn_measurement_device '95mm CCD camera on \k-goniostat'
_diffrn_measurement_device_type KappaCCD
_diffrn_measurement_method CCD
_diffrn_radiation_monochromator graphite
_diffrn_radiation_probe x-ray
_diffrn_radiation_type MoK\a
_diffrn_radiation_wavelength 0.71073
_diffrn_reflns_av_R_equivalents 0.0524
_diffrn_reflns_av_unetI/netI 0.0525
_diffrn_reflns_limit_h_max 12
_diffrn_reflns_limit_h_min -14
_diffrn_reflns_limit_k_max 22
_diffrn_reflns_limit_k_min -21
_diffrn_reflns_limit_l_max 14
_diffrn_reflns_limit_l_min -11
_diffrn_reflns_number 17184
_diffrn_reflns_theta_full 27.89
_diffrn_reflns_theta_max 27.89
_diffrn_reflns_theta_min 3.74
_exptl_absorpt_coefficient_mu 1.475
_exptl_absorpt_correction_T_max 0.8912
_exptl_absorpt_correction_T_min 0.816
_exptl_absorpt_correction_type multi-scan
_exptl_absorpt_process_details
;
        [c.f. r.h. blessing, acta cryst. (1995), a51, 33-38]
;
_exptl_crystal_colour colourless
_exptl_crystal_density_diffrn 1.409
_exptl_crystal_density_method 'not measured'
_exptl_crystal_description needle
_exptl_crystal_F_000 832
_exptl_crystal_size_max 0.1
_exptl_crystal_size_mid 0.1
_exptl_crystal_size_min 0.1
_refine_diff_density_max 0.807
_refine_diff_density_min -0.629
_refine_diff_density_rms 0.1
_refine_ls_extinction_method none
_refine_ls_goodness_of_fit_ref 1.03
_refine_ls_hydrogen_treatment riding
_refine_ls_matrix_type full
_refine_ls_number_parameters 181
_refine_ls_number_reflns 4514
_refine_ls_number_restraints 0
_refine_ls_restrained_S_all 1.03
_refine_ls_R_factor_all 0.0698
_refine_ls_R_factor_gt 0.0403
_refine_ls_shift/su_max 0.001
_refine_ls_shift/su_mean 0
_refine_ls_structure_factor_coef Fsqd
_refine_ls_weighting_details 'calc w=1/[\s^2^(Fo^2^)+(0.0312P)^2^+2.6271P] where P=(Fo^2^+2Fc^2^)/3'
_refine_ls_weighting_scheme calc
_refine_ls_wR_factor_gt 0.0813
_refine_ls_wR_factor_ref 0.0912
_reflns_number_gt 3230
_reflns_number_total 4514
_reflns_threshold_expression >2sigma(I)
_cod_data_source_file ic026272fsi20021216_045625_4.cif
_cod_data_source_block cy3sncl198
_cod_database_code 4313813

loop_
_symmetry_equiv_pos_as_xyz
'x, y, z'
'-x, y+1/2, -z+1/2'
'-x, -y, -z'
'x, -y-1/2, z-1/2'

loop_
_atom_site_label
_atom_site_type_symbol
_atom_site_fract_x
_atom_site_fract_y
_atom_site_fract_z
_atom_site_U_iso_or_equiv
_atom_site_adp_type
_atom_site_occupancy
_atom_site_symmetry_multiplicity
_atom_site_calc_flag
_atom_site_refinement_flags
_atom_site_disorder_assembly
_atom_site_disorder_group
Sn Sn 0.02789(2) 0.244039(14) 0.86749(2) 0.02807(9) Uani 1 1 d . . .
Cl Cl 0.02749(12) 0.22998(7) 1.08589(10) 0.0501(3) Uani 1 1 d . . .
C1 C 0.1262(4) 0.3568(2) 0.8785(4) 0.0338(9) Uani 1 1 d . . .
H1 H 0.0704 0.3875 0.8031 0.041 Uiso 1 1 calc R . .
C2 C 0.2634(4) 0.3538(2) 0.8668(4) 0.0440(10) Uani 1 1 d . . .
H2A H 0.2596 0.3248 0.7885 0.053 Uiso 1 1 calc R . .
H2B H 0.3242 0.3251 0.9405 0.053 Uiso 1 1 calc R . .
C3 C 0.3175(5) 0.4368(3) 0.8616(5) 0.0550(12) Uani 1 1 d . . .
H3A H 0.409 0.4331 0.8584 0.066 Uiso 1 1 calc R . .
H3B H 0.2618 0.4635 0.7831 0.066 Uiso 1 1 calc R . .
C4 C 0.3185(5) 0.4849(3) 0.9760(5) 0.0595(13) Uani 1 1 d . . .
H4A H 0.3831 0.4619 1.0536 0.071 Uiso 1 1 calc R . .
H4B H 0.3473 0.5393 0.9666 0.071 Uiso 1 1 calc R . .
C5 C 0.1828(5) 0.4870(3) 0.9906(5) 0.0612(14) Uani 1 1 d . . .
H5A H 0.1212 0.5167 0.9187 0.073 Uiso 1 1 calc R . .
H5B H 0.1885 0.5151 1.0702 0.073 Uiso 1 1 calc R . .
C6 C 0.1277(5) 0.4048(3) 0.9943(4) 0.0523(12) Uani 1 1 d . . .
H6A H 0.0362 0.4089 0.9973 0.063 Uiso 1 1 calc R . .
H6B H 0.1827 0.3775 1.0725 0.063 Uiso 1 1 calc R . .
C7 C -0.1857(4) 0.2462(3) 0.7731(4) 0.0456(10) Uani 1 1 d . . .
H7 H -0.1998 0.2574 0.6814 0.055 Uiso 1 1 calc R . .
C8 C -0.2501(5) 0.3095(4) 0.8174(9) 0.120(3) Uani 1 1 d . . .
H8A H -0.2111 0.3603 0.8042 0.143 Uiso 1 1 calc R . .
H8B H -0.2328 0.3031 0.9099 0.143 Uiso 1 1 calc R . .
C9 C -0.4010(6) 0.3117(4) 0.7486(10) 0.148(4) Uani 1 1 d . . .
H9A H -0.4405 0.3524 0.7888 0.177 Uiso 1 1 calc R . .
H9B H -0.4181 0.3273 0.6589 0.177 Uiso 1 1 calc R . .
C10 C -0.4655(5) 0.2376(4) 0.7511(6) 0.0763(18) Uani 1 1 d . . .
H10A H -0.4642 0.2269 0.839 0.092 Uiso 1 1 calc R . .
H10B H -0.5595 0.241 0.6958 0.092 Uiso 1 1 calc R . .
C11 C -0.4024(5) 0.1742(4) 0.7091(10) 0.151(4) Uani 1 1 d . . .
H11A H -0.4204 0.1795 0.6163 0.181 Uiso 1 1 calc R . .
H11B H -0.4421 0.1239 0.7237 0.181 Uiso 1 1 calc R . .
C12 C -0.2519(5) 0.1707(4) 0.7761(10) 0.140(4) Uani 1 1 d . . .
H12A H -0.2338 0.1549 0.8658 0.169 Uiso 1 1 calc R . .
H12B H -0.2137 0.1299 0.7348 0.169 Uiso 1 1 calc R . .
C13 C 0.1317(4) 0.1364(2) 0.8576(4) 0.0383(9) Uani 1 1 d . . .
H13 H 0.1257 0.1296 0.7666 0.046 Uiso 1 1 calc R . .
C14 C 0.2751(5) 0.1400(3) 0.9330(9) 0.120(3) Uani 1 1 d . . .
H14A H 0.2854 0.1505 1.0233 0.144 Uiso 1 1 calc R . .
H14B H 0.3167 0.1841 0.9018 0.144 Uiso 1 1 calc R . .
C15 C 0.3470(6) 0.0629(3) 0.9238(11) 0.152(4) Uani 1 1 d . . .
H15A H 0.3473 0.0563 0.8355 0.183 Uiso 1 1 calc R . .
H15B H 0.4405 0.0663 0.9804 0.183 Uiso 1 1 calc R . .
C16 C 0.2836(5) -0.0072(3) 0.9598(6) 0.0705(16) Uani 1 1 d . . .
H16A H 0.3294 -0.0556 0.9469 0.085 Uiso 1 1 calc R . .
H16B H 0.2922 -0.004 1.051 0.085 Uiso 1 1 calc R . .
C17 C 0.1427(5) -0.0113(3) 0.8823(6) 0.0641(14) Uani 1 1 d . . .
H17A H 0.1008 -0.0564 0.9107 0.077 Uiso 1 1 calc R . .
H17B H 0.1347 -0.0202 0.7922 0.077 Uiso 1 1 calc R . .
C18 C 0.0692(5) 0.0648(3) 0.8929(6) 0.0620(14) Uani 1 1 d . . .
H18A H -0.0242 0.0609 0.8363 0.074 Uiso 1 1 calc R . .
H18B H 0.069 0.0705 0.9813 0.074 Uiso 1 1 calc R . .

loop_
_atom_site_aniso_label
_atom_site_aniso_U_11
_atom_site_aniso_U_22
_atom_site_aniso_U_33
_atom_site_aniso_U_23
_atom_site_aniso_U_13
_atom_site_aniso_U_12
Sn 0.02396(14) 0.03417(16) 0.02650(13) -0.00002(11) 0.00887(10) 0.00068(11)
Cl 0.0710(8) 0.0542(6) 0.0303(5) 0.0018(4) 0.0235(5) 0.0018(5)
C1 0.030(2) 0.034(2) 0.038(2) -0.0005(16) 0.0137(18) 0.0008(16)
C2 0.032(2) 0.045(2) 0.058(3) -0.005(2) 0.020(2) -0.0035(18)
C3 0.043(3) 0.052(3) 0.076(3) -0.003(2) 0.027(3) -0.011(2)
C4 0.047(3) 0.049(3) 0.074(4) -0.009(2) 0.008(3) -0.012(2)
C5 0.074(4) 0.045(3) 0.074(4) -0.020(2) 0.036(3) -0.009(2)
C6 0.060(3) 0.049(3) 0.055(3) -0.015(2) 0.029(2) -0.006(2)
C7 0.027(2) 0.075(3) 0.034(2) 0.009(2) 0.0102(16) 0.001(2)
C8 0.034(3) 0.078(4) 0.220(9) -0.063(5) 0.005(4) 0.011(3)
C9 0.031(3) 0.082(5) 0.302(12) -0.050(6) 0.018(5) 0.014(3)
C10 0.028(2) 0.115(5) 0.088(4) 0.016(4) 0.022(3) 0.003(3)
C11 0.028(3) 0.094(5) 0.287(12) -0.075(6) -0.005(5) -0.009(3)
C12 0.026(3) 0.063(4) 0.293(12) -0.056(5) 0.000(5) -0.005(3)
C13 0.045(3) 0.038(2) 0.037(2) 0.0047(17) 0.020(2) 0.0103(18)
C14 0.032(3) 0.037(3) 0.267(10) -0.023(4) 0.016(4) 0.005(2)
C15 0.041(4) 0.041(3) 0.359(14) -0.013(5) 0.044(6) 0.009(3)
C16 0.062(4) 0.047(3) 0.085(4) 0.001(3) 0.000(3) 0.021(3)
C17 0.055(3) 0.038(3) 0.094(4) -0.003(2) 0.019(3) -0.001(2)
C18 0.043(3) 0.039(3) 0.104(4) 0.001(3) 0.025(3) 0.000(2)

loop_
_atom_type_symbol
_atom_type_description
_atom_type_scat_dispersion_real
_atom_type_scat_dispersion_imag
_atom_type_scat_source
C C 0.0033 0.0016 'International Tables Vol C Tables 4.2.6.8 and 6.1.1.4'
H H 0 0 'International Tables Vol C Tables 4.2.6.8 and 6.1.1.4'
Cl Cl 0.1484 0.1585 'International Tables Vol C Tables 4.2.6.8 and 6.1.1.4'
Sn Sn -0.6537 1.4246 'International Tables Vol C Tables 4.2.6.8 and 6.1.1.4'

loop_
_geom_angle_atom_site_label_1
_geom_angle_atom_site_label_2
_geom_angle_atom_site_label_3
_geom_angle
_geom_angle_site_symmetry_1
_geom_angle_site_symmetry_3
_geom_angle_publ_flag
C13 Sn C1 120.29(15) . . ?
C13 Sn C7 117.61(16) . . ?
C1 Sn C7 115.03(15) . . ?
C13 Sn Cl 97.90(11) . . ?
C1 Sn Cl 100.92(11) . . ?
C7 Sn Cl 97.88(11) . . ?
C13 Sn Cl 84.29(11) . 4_565 ?
C1 Sn Cl 77.02(11) . 4_565 ?
C7 Sn Cl 81.96(11) . 4_565 ?
Cl Sn Cl 177.584(13) . 4_565 ?
Sn Cl Sn 166.38(5) . 4_566 ?
C2 C1 C6 110.6(3) . . ?
C2 C1 Sn 115.4(3) . . ?
C6 C1 Sn 113.0(3) . . ?
C1 C2 C3 111.1(3) . . ?
C4 C3 C2 111.3(4) . . ?
C5 C4 C3 111.3(4) . . ?
C4 C5 C6 112.0(4) . . ?
C5 C6 C1 111.4(4) . . ?
C8 C7 C12 110.7(5) . . ?
C8 C7 Sn 112.9(3) . . ?
C12 C7 Sn 114.2(3) . . ?
C7 C8 C9 112.7(5) . . ?
C10 C9 C8 113.4(6) . . ?
C11 C10 C9 111.9(6) . . ?
C10 C11 C12 113.6(6) . . ?
C7 C12 C11 113.0(6) . . ?
C14 C13 C18 110.4(4) . . ?
C14 C13 Sn 112.7(3) . . ?
C18 C13 Sn 113.2(3) . . ?
C13 C14 C15 111.8(5) . . ?
C16 C15 C14 112.5(6) . . ?
C17 C16 C15 110.3(5) . . ?
C16 C17 C18 111.5(4) . . ?
C13 C18 C17 112.3(4) . . ?

loop_
_geom_bond_atom_site_label_1
_geom_bond_atom_site_label_2
_geom_bond_distance
_geom_bond_site_symmetry_2
_geom_bond_publ_flag
Sn C13 2.158(4) . ?
Sn C1 2.167(4) . ?
Sn C7 2.172(4) . ?
Sn Cl 2.4440(11) . ?
Sn Cl 3.1638(11) 4_565 ?
Cl Sn 3.1638(11) 4_566 ?
C1 C2 1.513(5) . ?
C1 C6 1.520(5) . ?
C2 C3 1.530(6) . ?
C3 C4 1.510(7) . ?
C4 C5 1.509(7) . ?
C5 C6 1.519(6) . ?
C7 C8 1.447(7) . ?
C7 C12 1.469(7) . ?
C8 C9 1.537(8) . ?
C9 C10 1.439(8) . ?
C10 C11 1.429(8) . ?
C11 C12 1.532(8) . ?
C13 C14 1.484(7) . ?
C13 C18 1.500(6) . ?
C14 C15 1.538(7) . ?
C15 C16 1.488(8) . ?
C16 C17 1.468(7) . ?
C17 C18 1.535(6) . ?
